data_4328894
loop_
_publ_author_name
'Joseph Jankolovits'
'Choong-Sun Lim'
'Gellert Mezei'
'Jeff W. Kampf'
'Vincent L. Pecoraro'

_publ_contact_author vlpec@umich.edu
_publ_section_title
;
 Influencing the Size and Anion Selectivity of Dimeric
 Ln3+[15-Metallacrown-5] Compartments through Systematic Variation of the
 Host Side Chains and Central Metal
;
_journal_name_full 'Inorganic Chemistry'
_journal_page_first 4527
_journal_page_last 4538
_journal_paper_doi 10.1021/ic202347j
_journal_volume 51
_journal_year 2012
_chemical_absolute_configuration ad
_chemical_formula_moiety
;
 (GdCu5C50H60N10O10)2(C8H4O4)3(C2H6O)2(H2O)19.75
;
_chemical_formula_sum 'C128 H183.5 Cu10 Gd2 N20 O53.75'
_chemical_formula_weight 3812.35
_chemical_name_systematic
; 
 Gd[15-MC Cu(II), L-homopheHA-5](terephthalate)
;
_space_group_IT_number 1
_symmetry_cell_setting triclinic
_symmetry_space_group_name_Hall 'P 1'
_symmetry_space_group_name_H-M 'P 1'
_atom_sites_solution_hydrogens geom
_atom_sites_solution_primary direct
_atom_sites_solution_secondary difmap
_audit_creation_method SHELXL-97
_cell_angle_alpha 106.3890(10)
_cell_angle_beta 99.0920(10)
_cell_angle_gamma 98.7340(10)
_cell_formula_units_Z 1
_cell_length_a 15.4739(6)
_cell_length_b 15.7235(6)
_cell_length_c 16.5063(6)
_cell_measurement_reflns_used 9907
_cell_measurement_temperature 85(2)
_cell_measurement_theta_max 31.10
_cell_measurement_theta_min 2.56
_cell_volume 3721.8(2)
_computing_cell_refinement 'Bruker SMART'
_computing_data_collection 'Bruker SMART-APEX'
_computing_data_reduction 'Bruker SAINT'
_computing_molecular_graphics 'Bruker SHELXTL'
_computing_publication_material 'Bruker SHELXTL'
_computing_structure_refinement 'SHELXL-97 (Sheldrick, 1997)'
_computing_structure_solution 'SHELXS-97 (Sheldrick, 1990)'
_diffrn_ambient_temperature 85(2)
_diffrn_measured_fraction_theta_full 0.947
_diffrn_measured_fraction_theta_max 0.947
_diffrn_measurement_device_type 'Bruker APEX-II CCD'
_diffrn_measurement_method 'phi and omega scans'
_diffrn_radiation_monochromator graphite
_diffrn_radiation_source 'fine-focus sealed tube'
_diffrn_radiation_type MoK\a
_diffrn_radiation_wavelength 0.71073
_diffrn_reflns_av_R_equivalents 0.0274
_diffrn_reflns_av_sigmaI/netI 0.0306
_diffrn_reflns_limit_h_max 22
_diffrn_reflns_limit_h_min -22
_diffrn_reflns_limit_k_max 23
_diffrn_reflns_limit_k_min -23
_diffrn_reflns_limit_l_max 24
_diffrn_reflns_limit_l_min -24
_diffrn_reflns_number 156633
_diffrn_reflns_theta_full 31.48
_diffrn_reflns_theta_max 31.48
_diffrn_reflns_theta_min 2.08
_exptl_absorpt_coefficient_mu 2.368
_exptl_absorpt_correction_T_max 0.6239
_exptl_absorpt_correction_T_min 0.5273
_exptl_absorpt_correction_type multi-scan
_exptl_absorpt_process_details
;
  Blessing, R. Acta Cryst. (1995) A51 33-38.
  Sheldrick, G.  SADABS (Version 2008/1) Bruker AXS area
  detector absorption and other corrections, University of
  Gottingen, Germany 2008.
;
_exptl_crystal_colour blue
_exptl_crystal_density_diffrn 1.701
_exptl_crystal_density_meas 0
_exptl_crystal_description block
_exptl_crystal_F_000 1940
_exptl_crystal_size_max 0.31
_exptl_crystal_size_mid 0.26
_exptl_crystal_size_min 0.22
_refine_diff_density_max 1.469
_refine_diff_density_min -0.783
_refine_diff_density_rms 0.111
_refine_ls_abs_structure_details 'Flack H D (1983), Acta Cryst. A39, 876-881'
_refine_ls_abs_structure_Flack -0.027(5)
_refine_ls_extinction_method none
_refine_ls_goodness_of_fit_ref 1.030
_refine_ls_hydrogen_treatment constr
_refine_ls_matrix_type full
_refine_ls_number_parameters 1968
_refine_ls_number_reflns 45283
_refine_ls_number_restraints 159
_refine_ls_restrained_S_all 1.035
_refine_ls_R_factor_all 0.0415
_refine_ls_R_factor_gt 0.0364
_refine_ls_shift/su_max 0.001
_refine_ls_shift/su_mean 0.000
_refine_ls_structure_factor_coef Fsqd
_refine_ls_weighting_details 'calc w=1/[\s^2^(Fo^2^)+(0.0558P)^2^+4.3770P] where P=(Fo^2^+2Fc^2^)/3'
_refine_ls_weighting_scheme calc
_refine_ls_wR_factor_gt 0.0924
_refine_ls_wR_factor_ref 0.0967
_reflns_number_gt 42079
_reflns_number_total 45283
_reflns_threshold_expression >2sigma(I)
_cod_data_source_file ic202347j_si_002_9.cif
_cod_data_source_block Gd3+[15-MCCu(II),hpheHA-5](terephthalate)
_cod_original_formula_sum 'C128 H183.50 Cu10 Gd2 N20 O53.75'
_cod_database_code 4328894

loop_
_symmetry_equiv_pos_as_xyz
'x, y, z'

loop_
_atom_site_label
_atom_site_type_symbol
_atom_site_fract_x
_atom_site_fract_y
_atom_site_fract_z
_atom_site_U_iso_or_equiv
_atom_site_adp_type
_atom_site_occupancy
_atom_site_symmetry_multiplicity
_atom_site_calc_flag
_atom_site_refinement_flags
_atom_site_disorder_assembly
_atom_site_disorder_group
Gd1 Gd 0.337147(10) 0.528703(10) 0.309217(10) 0.01896(4) Uani 1 1 d . . .
Gd2 Gd 0.507462(10) 0.220457(9) -0.342288(9) 0.01799(3) Uani 1 1 d . . .
Cu1 Cu 0.57516(3) 0.52378(3) 0.41688(3) 0.02163(9) Uani 1 1 d . . .
Cu2 Cu 0.32980(3) 0.29522(3) 0.34552(3) 0.02191(9) Uani 1 1 d . . .
Cu3 Cu 0.08858(3) 0.40623(3) 0.26034(3) 0.02456(9) Uani 1 1 d . . .
Cu4 Cu 0.18589(3) 0.69229(3) 0.25372(3) 0.02603(10) Uani 1 1 d . . .
Cu5 Cu 0.49026(3) 0.75153(3) 0.32419(3) 0.02214(9) Uani 1 1 d . . .
Cu6 Cu 0.46341(3) -0.01968(3) -0.31849(3) 0.02506(10) Uani 1 1 d . . .
Cu7 Cu 0.73773(3) 0.15543(3) -0.28814(3) 0.02626(10) Uani 1 1 d . . .
Cu8 Cu 0.69533(3) 0.41174(3) -0.35116(3) 0.02291(9) Uani 1 1 d . . .
Cu9 Cu 0.39182(3) 0.38691(3) -0.42722(3) 0.02061(9) Uani 1 1 d . . .
Cu10 Cu 0.25374(3) 0.11466(3) -0.42188(4) 0.02809(10) Uani 1 1 d . . .
O1 O 0.58955(18) 0.40902(19) 0.43027(19) 0.0240(5) Uani 1 1 d . . .
O2 O 0.44876(18) 0.47651(18) 0.39902(17) 0.0206(5) Uani 1 1 d . . .
O3 O 0.2135(2) 0.2133(2) 0.3032(2) 0.0284(6) Uani 1 1 d . . .
O4 O 0.26859(18) 0.38400(19) 0.31659(19) 0.0255(6) Uani 1 1 d . . .
O5 O 0.0023(2) 0.4742(2) 0.2349(2) 0.0324(7) Uani 1 1 d . . .
O6 O 0.17678(18) 0.51253(19) 0.27548(19) 0.0237(6) Uani 1 1 d . . .
O7 O 0.25091(19) 0.7925(2) 0.22560(18) 0.0265(5) Uani 1 1 d . . .
O8 O 0.30151(19) 0.66754(19) 0.28810(18) 0.0224(5) Uani 1 1 d . . .
O9 O 0.6162(2) 0.7607(2) 0.3688(2) 0.0295(6) Uani 1 1 d . . .
O10 O 0.47449(19) 0.63212(19) 0.33697(19) 0.0237(6) Uani 1 1 d . . .
O11 O 0.5671(2) -0.0725(2) -0.3064(2) 0.0331(6) Uani 1 1 d . . .
O12 O 0.54578(19) 0.08329(19) -0.31879(19) 0.0241(6) Uani 1 1 d . . .
O13 O 0.8411(2) 0.2460(2) -0.2769(2) 0.0306(6) Uani 1 1 d . . .
O14 O 0.66891(19) 0.2433(2) -0.30535(19) 0.0242(6) Uani 1 1 d . . .
O15 O 0.64798(19) 0.51916(19) -0.36001(19) 0.0267(6) Uani 1 1 d . . .
O16 O 0.57060(18) 0.35239(18) -0.37740(18) 0.0224(5) Uani 1 1 d . . .
O17 O 0.2652(2) 0.3487(2) -0.4743(2) 0.0318(7) Uani 1 1 d . . .
O18 O 0.38714(17) 0.26286(18) -0.43078(18) 0.0212(5) Uani 1 1 d . . .
O19 O 0.2141(2) 0.0083(2) -0.3908(2) 0.0328(7) Uani 1 1 d . . .
O20 O 0.37088(19) 0.11617(18) -0.3593(2) 0.0231(5) Uani 1 1 d . . .
N1 N 0.4064(2) 0.2158(2) 0.3850(2) 0.0230(6) Uani 1 1 d . . .
H1A H 0.3933 0.2078 0.4352 0.028 Uiso 1 1 calc R . .
H1B H 0.3941 0.1598 0.3437 0.028 Uiso 1 1 calc R . .
N2 N 0.4375(2) 0.3843(2) 0.39403(19) 0.0204(6) Uani 1 1 d . . .
N3 N 0.0079(2) 0.2872(2) 0.2424(2) 0.0292(7) Uani 1 1 d . . .
H3A H -0.0225 0.2925 0.2866 0.035 Uiso 1 1 calc R . .
H3B H -0.0337 0.2721 0.1914 0.035 Uiso 1 1 calc R . .
N4 N 0.1784(2) 0.3430(2) 0.2847(2) 0.0258(6) Uani 1 1 d . . .
N5 N 0.0583(3) 0.6992(3) 0.2124(3) 0.0403(10) Uani 1 1 d . . .
H5A H 0.0464 0.7512 0.2471 0.048 Uiso 1 1 calc R . .
H5B H 0.0510 0.7023 0.1570 0.048 Uiso 1 1 calc R . .
N6 N 0.1314(2) 0.5787(2) 0.2593(2) 0.0268(7) Uani 1 1 d . . .
N7 N 0.4957(2) 0.8652(2) 0.2895(2) 0.0252(7) Uani 1 1 d . . .
H7A H 0.5219 0.9148 0.3371 0.030 Uiso 1 1 calc R . .
H7B H 0.5309 0.8632 0.2492 0.030 Uiso 1 1 calc R . .
N8 N 0.3663(2) 0.7368(2) 0.2821(2) 0.0237(6) Uani 1 1 d . . .
N9 N 0.7012(2) 0.5943(2) 0.4591(3) 0.0297(7) Uani 1 1 d . . .
H9A H 0.7172 0.6065 0.5179 0.036 Uiso 1 1 calc R . .
H9B H 0.7387 0.5598 0.4341 0.036 Uiso 1 1 calc R . .
N10 N 0.5568(2) 0.6239(2) 0.3801(2) 0.0239(6) Uani 1 1 d . . .
N11 N 0.7973(3) 0.0555(3) -0.2666(3) 0.0378(9) Uani 1 1 d . . .
H11A H 0.8345 0.0419 -0.3046 0.045 Uiso 1 1 calc R . .
H11B H 0.8318 0.0756 -0.2115 0.045 Uiso 1 1 calc R . .
N12 N 0.6325(2) 0.0702(2) -0.3004(2) 0.0259(6) Uani 1 1 d . . .
N13 N 0.8278(2) 0.4643(2) -0.3143(2) 0.0303(7) Uani 1 1 d . . .
H13A H 0.8469 0.4870 -0.3555 0.036 Uiso 1 1 calc R . .
H13B H 0.8396 0.5111 -0.2632 0.036 Uiso 1 1 calc R . .
N14 N 0.7287(2) 0.3185(2) -0.3081(2) 0.0250(6) Uani 1 1 d . . .
N15 N 0.4091(2) 0.5171(2) -0.4191(2) 0.0250(6) Uani 1 1 d . . .
H15A H 0.3944 0.5221 -0.4735 0.030 Uiso 1 1 calc R . .
H15B H 0.3716 0.5439 -0.3866 0.030 Uiso 1 1 calc R . .
N16 N 0.5182(2) 0.4145(2) -0.3876(2) 0.0216(6) Uani 1 1 d . . .
N17 N 0.1362(2) 0.1307(3) -0.4800(3) 0.0394(9) Uani 1 1 d . . .
H17A H 0.1198 0.0909 -0.5353 0.047 Uiso 1 1 calc R . .
H17B H 0.0930 0.1177 -0.4504 0.047 Uiso 1 1 calc R . .
N18 N 0.2968(2) 0.2210(2) -0.4479(2) 0.0228(6) Uani 1 1 d . . .
N19 N 0.3664(3) -0.1237(2) -0.3232(3) 0.0312(8) Uani 1 1 d . . .
H19A H 0.3675 -0.1739 -0.3679 0.037 Uiso 1 1 calc R . .
H19B H 0.3774 -0.1378 -0.2726 0.037 Uiso 1 1 calc R . .
N20 N 0.3648(2) 0.0346(2) -0.3399(2) 0.0254(6) Uani 1 1 d . . .
C1 C 0.5117(2) 0.3574(3) 0.4108(2) 0.0227(7) Uani 1 1 d . . .
C2 C 0.5029(3) 0.2578(3) 0.4003(2) 0.0239(7) Uani 1 1 d . . .
H2 H 0.5352 0.2509 0.4548 0.029 Uiso 1 1 calc R . .
C3 C 0.5469(3) 0.2165(3) 0.3268(3) 0.0298(8) Uani 1 1 d . . .
H3C H 0.6116 0.2443 0.3435 0.036 Uiso 1 1 calc R . .
H3D H 0.5214 0.2323 0.2754 0.036 Uiso 1 1 calc R . .
C4 C 0.5361(3) 0.1129(3) 0.3014(3) 0.0328(8) Uani 1 1 d D . .
H4A H 0.5508 0.0951 0.3540 0.039 Uiso 1 1 calc R . .
H4B H 0.4731 0.0837 0.2727 0.039 Uiso 1 1 calc R . .
C5 C 0.5965(3) 0.0807(3) 0.2411(3) 0.0339(9) Uani 1 1 d D . .
C6 C 0.6658(3) 0.0399(3) 0.2655(3) 0.0375(9) Uani 1 1 d D . .
H6 H 0.6739 0.0302 0.3202 0.045 Uiso 1 1 calc R . .
C7 C 0.7226(4) 0.0136(4) 0.2112(4) 0.0458(12) Uani 1 1 d D . .
H7 H 0.7703 -0.0133 0.2286 0.055 Uiso 1 1 calc R . .
C8 C 0.7099(4) 0.0264(4) 0.1317(4) 0.0482(13) Uani 1 1 d D . .
H8 H 0.7482 0.0073 0.0937 0.058 Uiso 1 1 calc R . .
C9 C 0.6407(4) 0.0673(4) 0.1065(3) 0.0470(12) Uani 1 1 d D . .
H9 H 0.6326 0.0772 0.0519 0.056 Uiso 1 1 calc R . .
C10 C 0.5847(4) 0.0929(3) 0.1611(3) 0.0406(10) Uani 1 1 d D . .
H10 H 0.5369 0.1196 0.1434 0.049 Uiso 1 1 calc R . .
C11 C 0.1566(3) 0.2585(3) 0.2793(2) 0.0249(7) Uani 1 1 d . . .
C12 C 0.0591(3) 0.2138(3) 0.2394(3) 0.0282(8) Uani 1 1 d . . .
H12 H 0.0365 0.1765 0.2747 0.034 Uiso 1 1 calc R . .
C13 C 0.0515(3) 0.1520(3) 0.1476(3) 0.0359(9) Uani 1 1 d . . .
H13C H 0.0848 0.1035 0.1505 0.043 Uiso 1 1 calc R . .
H13D H 0.0809 0.1878 0.1151 0.043 Uiso 1 1 calc R . .
C14 C -0.0456(3) 0.1072(3) 0.0964(3) 0.0386(10) Uani 1 1 d . . .
H14A H -0.0451 0.0474 0.0559 0.046 Uiso 1 1 calc R . .
H14B H -0.0827 0.0965 0.1377 0.046 Uiso 1 1 calc R . .
C15 C -0.0895(3) 0.1614(3) 0.0456(3) 0.0363(9) Uani 1 1 d . . .
C16 C -0.1623(3) 0.1986(3) 0.0675(3) 0.0386(10) Uani 1 1 d . . .
H16 H -0.1849 0.1905 0.1157 0.046 Uiso 1 1 calc R . .
C17 C -0.2018(4) 0.2473(4) 0.0193(4) 0.0452(12) Uani 1 1 d . . .
H17 H -0.2514 0.2722 0.0345 0.054 Uiso 1 1 calc R . .
C18 C -0.1693(4) 0.2598(4) -0.0505(4) 0.0495(13) Uani 1 1 d . . .
H18 H -0.1973 0.2924 -0.0837 0.059 Uiso 1 1 calc R . .
C19 C -0.0952(4) 0.2246(4) -0.0728(4) 0.0492(13) Uani 1 1 d . . .
H19 H -0.0721 0.2343 -0.1202 0.059 Uiso 1 1 calc R . .
C20 C -0.0558(3) 0.1755(4) -0.0250(3) 0.0415(10) Uani 1 1 d . . .
H20 H -0.0057 0.1513 -0.0400 0.050 Uiso 1 1 calc R . .
C21 C 0.0449(3) 0.5524(3) 0.2382(3) 0.0287(8) Uani 1 1 d . . .
C22 C -0.0061(3) 0.6202(3) 0.2136(3) 0.0305(8) Uani 1 1 d . . .
H22 H -0.0411 0.6414 0.2586 0.037 Uiso 1 1 calc R . .
C23 C -0.0717(3) 0.5711(3) 0.1274(3) 0.0327(8) Uani 1 1 d . . .
H23A H -0.1124 0.5195 0.1338 0.039 Uiso 1 1 calc R . .
H23B H -0.0378 0.5462 0.0834 0.039 Uiso 1 1 calc R . .
C24 C -0.1279(3) 0.6318(3) 0.0950(3) 0.0349(9) Uani 1 1 d . . .
H24A H -0.1596 0.6593 0.1401 0.042 Uiso 1 1 calc R . .
H24B H -0.0876 0.6815 0.0852 0.042 Uiso 1 1 calc R . .
C25 C -0.1962(3) 0.5800(3) 0.0116(3) 0.0357(9) Uani 1 1 d . . .
C26 C -0.2122(3) 0.6192(4) -0.0522(3) 0.0421(11) Uani 1 1 d . . .
H26 H -0.1779 0.6773 -0.0451 0.050 Uiso 1 1 calc R . .
C27 C -0.2778(4) 0.5756(5) -0.1272(3) 0.0512(14) Uani 1 1 d . . .
H27 H -0.2883 0.6045 -0.1701 0.061 Uiso 1 1 calc R . .
C28 C -0.3264(4) 0.4921(5) -0.1390(4) 0.0582(17) Uani 1 1 d . . .
H28 H -0.3715 0.4632 -0.1898 0.070 Uiso 1 1 calc R . .
C29 C -0.3109(4) 0.4485(5) -0.0776(4) 0.0542(14) Uani 1 1 d . . .
H29 H -0.3434 0.3891 -0.0869 0.065 Uiso 1 1 calc R . .
C30 C -0.2463(4) 0.4937(4) -0.0013(4) 0.0510(13) Uani 1 1 d . . .
H30 H -0.2366 0.4653 0.0422 0.061 Uiso 1 1 calc R . .
C31 C 0.3351(3) 0.7963(3) 0.2525(2) 0.0238(7) Uani 1 1 d . . .
C32 C 0.4035(3) 0.8759(3) 0.2518(3) 0.0255(7) Uani 1 1 d . . .
H32 H 0.3915 0.9318 0.2914 0.031 Uiso 1 1 calc R . .
C33 C 0.3944(3) 0.8871(3) 0.1619(3) 0.0291(8) Uani 1 1 d . . .
H33A H 0.3405 0.9121 0.1502 0.035 Uiso 1 1 calc R . .
H33B H 0.4468 0.9322 0.1624 0.035 Uiso 1 1 calc R . .
C34 C 0.3875(3) 0.8007(3) 0.0879(3) 0.0319(8) Uani 1 1 d . . .
H34A H 0.3376 0.7543 0.0898 0.038 Uiso 1 1 calc R . .
H34B H 0.3719 0.8136 0.0327 0.038 Uiso 1 1 calc R . .
C35 C 0.4702(3) 0.7610(3) 0.0874(3) 0.0325(8) Uani 1 1 d . . .
C36 C 0.4710(3) 0.6757(3) 0.0986(3) 0.0364(9) Uani 1 1 d . . .
H36 H 0.4195 0.6435 0.1098 0.044 Uiso 1 1 calc R . .
C37 C 0.5458(4) 0.6385(4) 0.0936(4) 0.0492(12) Uani 1 1 d . . .
H37 H 0.5457 0.5811 0.1018 0.059 Uiso 1 1 calc R . .
C38 C 0.6206(4) 0.6838(4) 0.0768(5) 0.0625(17) Uani 1 1 d . . .
H38 H 0.6712 0.6568 0.0708 0.075 Uiso 1 1 calc R . .
C39 C 0.6217(4) 0.7696(5) 0.0685(5) 0.0600(16) Uani 1 1 d . . .
H39 H 0.6741 0.8017 0.0586 0.072 Uiso 1 1 calc R . .
C40 C 0.5488(4) 0.8085(4) 0.0743(3) 0.0428(11) Uani 1 1 d . . .
H40 H 0.5511 0.8676 0.0694 0.051 Uiso 1 1 calc R . .
C41 C 0.6233(3) 0.6901(3) 0.3930(3) 0.0255(7) Uani 1 1 d . . .
C42 C 0.7128(3) 0.6809(3) 0.4384(3) 0.0321(8) Uani 1 1 d . . .
H42 H 0.7326 0.7317 0.4941 0.038 Uiso 1 1 calc R . .
C43 C 0.7835(3) 0.6896(4) 0.3836(4) 0.0499(14) Uani 1 1 d . . .
H43A H 0.7966 0.7529 0.3827 0.060 Uiso 1 1 calc R . .
H43B H 0.8395 0.6772 0.4120 0.060 Uiso 1 1 calc R . .
C44 C 0.7563(4) 0.6264(5) 0.2908(4) 0.0560(16) Uani 1 1 d . . .
H44A H 0.6984 0.6366 0.2641 0.067 Uiso 1 1 calc R . .
H44B H 0.8011 0.6442 0.2588 0.067 Uiso 1 1 calc R . .
C45 C 0.7468(4) 0.5260(5) 0.2774(4) 0.0512(14) Uani 1 1 d . . .
C46 C 0.8209(4) 0.4936(5) 0.3061(4) 0.0534(14) Uani 1 1 d . . .
H46 H 0.8768 0.5343 0.3323 0.064 Uiso 1 1 calc R . .
C47 C 0.8133(4) 0.4008(5) 0.2962(4) 0.0523(14) Uani 1 1 d . . .
H47 H 0.8642 0.3795 0.3163 0.063 Uiso 1 1 calc R . .
C48 C 0.7348(4) 0.3416(5) 0.2585(4) 0.0563(15) Uani 1 1 d . . .
H48 H 0.7306 0.2789 0.2518 0.068 Uiso 1 1 calc R . .
C49 C 0.6592(5) 0.3733(5) 0.2292(4) 0.0597(16) Uani 1 1 d . . .
H49 H 0.6033 0.3324 0.2036 0.072 Uiso 1 1 calc R . .
C50 C 0.6670(4) 0.4637(6) 0.2379(4) 0.0588(17) Uani 1 1 d . . .
H50 H 0.6163 0.4843 0.2163 0.071 Uiso 1 1 calc R . .
C51 C 0.6364(3) -0.0104(3) -0.2957(3) 0.0297(8) Uani 1 1 d . . .
C52 C 0.7298(3) -0.0292(3) -0.2773(3) 0.0383(10) Uani 1 1 d . . .
H52 H 0.7363 -0.0777 -0.3288 0.046 Uiso 1 1 calc R . .
C53 C 0.7436(4) -0.0632(4) -0.2001(4) 0.0457(12) Uani 1 1 d . . .
H53A H 0.7029 -0.1229 -0.2148 0.055 Uiso 1 1 calc R . .
H53B H 0.8057 -0.0725 -0.1892 0.055 Uiso 1 1 calc R . .
C54 C 0.7277(4) -0.0020(4) -0.1185(3) 0.0525(14) Uani 1 1 d . . .
H54A H 0.7558 0.0611 -0.1121 0.063 Uiso 1 1 calc R . .
H54B H 0.7585 -0.0178 -0.0691 0.063 Uiso 1 1 calc R . .
C55 C 0.6297(5) -0.0055(4) -0.1128(3) 0.0506(14) Uani 1 1 d . . .
C56 C 0.5859(5) 0.0645(4) -0.1186(3) 0.0540(15) Uani 1 1 d . . .
H56 H 0.6176 0.1166 -0.1275 0.065 Uiso 1 1 calc R . .
C57 C 0.4976(5) 0.0603(4) -0.1116(3) 0.0539(15) Uani 1 1 d . . .
H57 H 0.4695 0.1089 -0.1167 0.065 Uiso 1 1 calc R . .
C58 C 0.4489(6) -0.0148(5) -0.0970(4) 0.0618(17) Uani 1 1 d . . .
H58 H 0.3886 -0.0171 -0.0910 0.074 Uiso 1 1 calc R . .
C59 C 0.4911(5) -0.0863(4) -0.0916(3) 0.0526(14) Uani 1 1 d . . .
H59 H 0.4596 -0.1381 -0.0820 0.063 Uiso 1 1 calc R . .
C60 C 0.5809(5) -0.0807(4) -0.1004(3) 0.0499(13) Uani 1 1 d . . .
H60 H 0.6088 -0.1300 -0.0977 0.060 Uiso 1 1 calc R . .
C61 C 0.8123(2) 0.3134(3) -0.2936(2) 0.0249(7) Uani 1 1 d . . .
C62 C 0.8766(2) 0.3925(3) -0.3028(2) 0.0262(7) Uani 1 1 d . . .
H62 H 0.8987 0.3689 -0.3568 0.031 Uiso 1 1 calc R . .
C63 C 0.9584(3) 0.4288(3) -0.2280(3) 0.0302(8) Uani 1 1 d . . .
H63A H 0.9909 0.3794 -0.2269 0.036 Uiso 1 1 calc R . .
H63B H 0.9990 0.4776 -0.2387 0.036 Uiso 1 1 calc R . .
C64 C 0.9359(3) 0.4658(4) -0.1399(3) 0.0357(9) Uani 1 1 d . . .
H64A H 0.8994 0.5120 -0.1415 0.043 Uiso 1 1 calc R . .
H64B H 0.9002 0.4161 -0.1259 0.043 Uiso 1 1 calc R . .
C65 C 1.0202(3) 0.5077(3) -0.0704(3) 0.0336(9) Uani 1 1 d . . .
C66 C 1.0541(3) 0.6005(4) -0.0431(3) 0.0395(10) Uani 1 1 d . . .
H66 H 1.0230 0.6388 -0.0665 0.047 Uiso 1 1 calc R . .
C67 C 1.1344(3) 0.6377(4) 0.0193(3) 0.0424(11) Uani 1 1 d . . .
H67 H 1.1578 0.7012 0.0379 0.051 Uiso 1 1 calc R . .
C68 C 1.1793(3) 0.5818(4) 0.0534(3) 0.0380(10) Uani 1 1 d . . .
H68 H 1.2341 0.6067 0.0946 0.046 Uiso 1 1 calc R . .
C69 C 1.1450(3) 0.4913(4) 0.0280(3) 0.0406(11) Uani 1 1 d . . .
H69 H 1.1750 0.4533 0.0529 0.049 Uiso 1 1 calc R . .
C70 C 1.0657(3) 0.4538(4) -0.0345(3) 0.0393(10) Uani 1 1 d . . .
H70 H 1.0428 0.3903 -0.0524 0.047 Uiso 1 1 calc R . .
C71 C 0.5622(2) 0.4960(2) -0.3769(2) 0.0215(6) Uani 1 1 d . . .
C72 C 0.5044(3) 0.5652(2) -0.3783(2) 0.0247(7) Uani 1 1 d . . .
H72 H 0.5259 0.6033 -0.4134 0.030 Uiso 1 1 calc R . .
C73 C 0.5145(3) 0.6259(3) -0.2850(3) 0.0310(8) Uani 1 1 d . . .
H73A H 0.5771 0.6602 -0.2634 0.037 Uiso 1 1 calc R . .
H73B H 0.5030 0.5868 -0.2486 0.037 Uiso 1 1 calc R . .
C74 C 0.4517(4) 0.6936(3) -0.2741(3) 0.0371(10) Uani 1 1 d . . .
H74A H 0.4849 0.7524 -0.2322 0.045 Uiso 1 1 calc R . .
H74B H 0.4323 0.7036 -0.3302 0.045 Uiso 1 1 calc R . .
C75 C 0.3698(3) 0.6609(3) -0.2428(3) 0.0317(8) Uani 1 1 d . . .
C76 C 0.2858(4) 0.6385(5) -0.2945(3) 0.0522(15) Uani 1 1 d . . .
H76 H 0.2783 0.6465 -0.3499 0.063 Uiso 1 1 calc R . .
C77 C 0.2109(4) 0.6041(7) -0.2670(4) 0.082(3) Uani 1 1 d . . .
H77 H 0.1535 0.5874 -0.3043 0.098 Uiso 1 1 calc R . .
C78 C 0.2205(4) 0.5941(5) -0.1850(4) 0.070(2) Uani 1 1 d . . .
H78 H 0.1702 0.5698 -0.1661 0.084 Uiso 1 1 calc R . .
C79 C 0.3037(4) 0.6202(4) -0.1323(4) 0.0508(13) Uani 1 1 d . . .
H79 H 0.3105 0.6158 -0.0755 0.061 Uiso 1 1 calc R . .
C80 C 0.3779(3) 0.6525(3) -0.1596(3) 0.0369(9) Uani 1 1 d . . .
H80 H 0.4351 0.6693 -0.1218 0.044 Uiso 1 1 calc R . .
C81 C 0.2416(3) 0.2688(3) -0.4694(3) 0.0277(8) Uani 1 1 d . . .
C82 C 0.1420(3) 0.2263(3) -0.4832(4) 0.0385(10) Uani 1 1 d . . .
H82 H 0.1119 0.2230 -0.5426 0.046 Uiso 1 1 calc R . .
C83 C 0.0975(3) 0.2833(4) -0.4197(5) 0.0513(14) Uani 1 1 d . . .
H83A H 0.0374 0.2479 -0.4239 0.062 Uiso 1 1 calc R . .
H83B H 0.0888 0.3371 -0.4374 0.062 Uiso 1 1 calc R . .
C84 C 0.1467(4) 0.3161(4) -0.3251(4) 0.0532(15) Uani 1 1 d . . .
H84A H 0.2095 0.3437 -0.3222 0.064 Uiso 1 1 calc R . .
H84B H 0.1195 0.3647 -0.2932 0.064 Uiso 1 1 calc R . .
C85 C 0.1478(4) 0.2463(4) -0.2779(4) 0.0435(11) Uani 1 1 d . . .
C86 C 0.2281(4) 0.2321(4) -0.2394(4) 0.0507(13) Uani 1 1 d . . .
H86 H 0.2826 0.2642 -0.2455 0.061 Uiso 1 1 calc R . .
C87 C 0.2308(4) 0.1716(4) -0.1917(4) 0.0566(15) Uani 1 1 d . . .
H87 H 0.2866 0.1632 -0.1651 0.068 Uiso 1 1 calc R . .
C88 C 0.1509(5) 0.1235(5) -0.1835(4) 0.0593(15) Uani 1 1 d . . .
H88 H 0.1518 0.0823 -0.1512 0.071 Uiso 1 1 calc R . .
C89 C 0.0706(4) 0.1364(5) -0.2227(5) 0.0613(17) Uani 1 1 d . . .
H89 H 0.0163 0.1036 -0.2169 0.074 Uiso 1 1 calc R . .
C90 C 0.0671(4) 0.1957(4) -0.2702(5) 0.0546(15) Uani 1 1 d . . .
H90 H 0.0111 0.2026 -0.2977 0.066 Uiso 1 1 calc R . .
C91 C 0.2847(3) -0.0147(3) -0.3583(3) 0.0268(7) Uani 1 1 d . . .
C92 C 0.2772(3) -0.1009(3) -0.3357(3) 0.0327(9) Uani 1 1 d . . .
H92 H 0.2369 -0.1504 -0.3855 0.039 Uiso 1 1 calc R . .
C93 C 0.2341(5) -0.0906(4) -0.2563(4) 0.0583(16) Uani 1 1 d . . .
H93A H 0.2789 -0.0491 -0.2054 0.070 Uiso 1 1 calc R . .
H93B H 0.1837 -0.0599 -0.2648 0.070 Uiso 1 1 calc R . .
C94 C 0.2008(6) -0.1703(5) -0.2346(6) 0.081(2) Uani 1 1 d D . .
H94A H 0.2514 -0.1962 -0.2143 0.097 Uiso 1 1 calc R . .
H94B H 0.1615 -0.2167 -0.2863 0.097 Uiso 1 1 calc R . .
C95 C 0.1483(7) -0.1441(6) -0.1635(7) 0.135(4) Uani 1 1 d DU . .
C96 C 0.1860(8) -0.1512(7) -0.0856(7) 0.123(4) Uani 1 1 d DU . .
H96 H 0.2407 -0.1717 -0.0799 0.148 Uiso 1 1 calc R . .
C97 C 0.1470(9) -0.1293(7) -0.0154(8) 0.123(4) Uani 1 1 d DU . .
H97 H 0.1762 -0.1340 0.0378 0.147 Uiso 1 1 calc R . .
C98 C 0.0692(8) -0.1016(8) -0.0195(7) 0.117(3) Uani 1 1 d DU . .
H98 H 0.0417 -0.0936 0.0289 0.140 Uiso 1 1 calc R . .
C99 C 0.0263(8) -0.0837(9) -0.0948(6) 0.127(4) Uani 1 1 d DU . .
H99 H -0.0259 -0.0587 -0.0968 0.152 Uiso 1 1 calc R . .
C100 C 0.0678(9) -0.1064(8) -0.1655(8) 0.136(4) Uani 1 1 d DU . .
H100 H 0.0421 -0.0965 -0.2175 0.163 Uiso 1 1 calc R . .
O110 O 0.3312(2) 0.5093(2) 0.15690(18) 0.0294(6) Uani 1 1 d . . .
O111 O 0.4071(2) 0.4228(2) 0.21089(19) 0.0306(6) Uani 1 1 d . . .
O112 O 0.4517(2) 0.3347(2) -0.2418(2) 0.0296(6) Uani 1 1 d . . .
O113 O 0.5248(2) 0.2473(2) -0.1869(2) 0.0308(6) Uani 1 1 d . . .
C110 C 0.3794(3) 0.4508(3) 0.1482(3) 0.0249(7) Uani 1 1 d . . .
C111 C 0.4041(3) 0.4130(3) 0.0629(3) 0.0251(7) Uani 1 1 d . . .
C112 C 0.4613(3) 0.3527(3) 0.0546(3) 0.0314(9) Uani 1 1 d . . .
H112 H 0.4837 0.3346 0.1026 0.038 Uiso 1 1 calc R . .
C113 C 0.4860(3) 0.3186(3) -0.0240(3) 0.0306(9) Uani 1 1 d . . .
H113 H 0.5250 0.2770 -0.0298 0.037 Uiso 1 1 calc R . .
C114 C 0.4534(3) 0.3458(3) -0.0935(3) 0.0251(7) Uani 1 1 d . . .
C115 C 0.3964(3) 0.4078(3) -0.0848(3) 0.0304(9) Uani 1 1 d . . .
H115 H 0.3753 0.4275 -0.1322 0.036 Uiso 1 1 calc R . .
C116 C 0.3712(3) 0.4399(3) -0.0074(3) 0.0302(9) Uani 1 1 d . . .
H116 H 0.3314 0.4806 -0.0019 0.036 Uiso 1 1 calc R . .
C117 C 0.4787(3) 0.3074(3) -0.1797(3) 0.0266(8) Uani 1 1 d . . .
O200 O 0.32293(18) 0.59863(18) 0.44930(18) 0.0209(5) Uani 1 1 d . . .
O201 O 0.29551(19) 0.73607(18) 0.50299(18) 0.0261(5) Uani 1 1 d . . .
C200 C 0.2721(2) 0.6512(2) 0.4779(2) 0.0207(6) Uani 1 1 d . . .
C201 C 0.1800(2) 0.6081(3) 0.4830(2) 0.0219(7) Uani 1 1 d . . .
C202 C 0.1167(3) 0.6613(3) 0.5020(3) 0.0283(8) Uani 1 1 d . . .
H202 H 0.1308 0.7244 0.5094 0.034 Uiso 1 1 calc R . .
C203 C 0.0333(3) 0.6221(3) 0.5100(3) 0.0328(9) Uani 1 1 d . . .
H203 H -0.0092 0.6588 0.5231 0.039 Uiso 1 1 calc R . .
C204 C 0.0106(3) 0.5300(3) 0.4994(3) 0.0277(7) Uani 1 1 d . . .
C205 C 0.0733(3) 0.4771(3) 0.4789(3) 0.0257(7) Uani 1 1 d . . .
H205 H 0.0585 0.4139 0.4705 0.031 Uiso 1 1 calc R . .
C206 C 0.1576(2) 0.5152(3) 0.4703(2) 0.0227(7) Uani 1 1 d . . .
H206 H 0.1995 0.4781 0.4559 0.027 Uiso 1 1 calc R . .
C207 C -0.0775(3) 0.4887(3) 0.5157(3) 0.0325(9) Uani 1 1 d . . .
O202 O -0.1273(2) 0.5415(3) 0.5421(3) 0.0460(9) Uani 1 1 d . . .
O203 O -0.0958(2) 0.4049(2) 0.5034(2) 0.0341(6) Uani 1 1 d . . .
O250 O 0.50984(19) 0.13343(18) -0.47972(18) 0.0226(5) Uani 1 1 d . . .
O251 O 0.47430(19) -0.01716(19) -0.5354(2) 0.0296(6) Uani 1 1 d . . .
C250 C 0.5302(3) 0.0565(2) -0.5047(2) 0.0227(6) Uani 1 1 d D . .
C251 C 0.6272(2) 0.0547(3) -0.5046(2) 0.0243(7) Uani 1 1 d D . .
C252 C 0.6582(3) -0.0255(3) -0.5146(3) 0.0353(9) Uani 1 1 d D . .
H252 H 0.6190 -0.0793 -0.5171 0.042 Uiso 1 1 calc R . .
C253 C 0.7483(4) -0.0266(4) -0.5210(4) 0.0544(15) Uani 1 1 d D . .
H253 H 0.7696 -0.0813 -0.5275 0.065 Uiso 1 1 calc R . .
C254 C 0.8063(3) 0.0525(5) -0.5179(5) 0.0592(16) Uani 1 1 d D . .
C255 C 0.7760(3) 0.1328(4) -0.5023(4) 0.0463(12) Uani 1 1 d D . .
H255 H 0.8160 0.1876 -0.4958 0.056 Uiso 1 1 calc R . .
C256 C 0.6877(3) 0.1338(3) -0.4961(3) 0.0290(8) Uani 1 1 d D . .
H256 H 0.6680 0.1895 -0.4859 0.035 Uiso 1 1 calc R . .
C257 C 0.9001(5) 0.0489(7) -0.5340(6) 0.126(4) Uani 1 1 d DU . .
O252 O 0.9337(3) 0.0985(4) -0.5750(5) 0.0832(18) Uani 1 1 d DU . .
O253 O 0.9366(5) -0.0038(9) -0.5088(8) 0.191(5) Uani 1 1 d DU . .
O47A O 0.0185(10) 0.8450(8) 0.6298(10) 0.096(4) Uani 0.50 1 d PDU A 1
C47A C 0.0506(10) 0.8985(13) 0.5784(11) 0.096(6) Uani 0.50 1 d PDU A 1
H47A H 0.1072 0.9373 0.6163 0.116 Uiso 0.50 1 calc PR A 1
H47B H 0.0081 0.9397 0.5782 0.116 Uiso 0.50 1 calc PR A 1
C47B C 0.0701(14) 0.8799(18) 0.4922(12) 0.058(5) Uani 0.50 1 d PDU A 1
H47C H 0.0913 0.8230 0.4771 0.087 Uiso 0.50 1 calc PR A 1
H47D H 0.1164 0.9295 0.4914 0.087 Uiso 0.50 1 calc PR A 1
H47E H 0.0156 0.8747 0.4501 0.087 Uiso 0.50 1 calc PR A 1
O47B O -0.0914(14) 0.8335(9) 0.2888(7) 0.126(7) Uani 0.50 1 d PU B 1
O444 O 0.8995(5) 0.9533(10) 0.6264(5) 0.089(4) Uani 0.50 1 d PU C 2
O470 O -0.0147(14) 0.8325(15) 0.3129(12) 0.185(12) Uani 0.50 1 d PDU D 2
C470 C 0.0237(14) 0.8247(16) 0.3939(12) 0.119(8) Uani 0.50 1 d PDU D 2
H47F H 0.0717 0.7913 0.3809 0.143 Uiso 0.50 1 calc PR D 2
H47G H -0.0232 0.7812 0.4044 0.143 Uiso 0.50 1 calc PR D 2
C471 C 0.0636(16) 0.8923(16) 0.4831(10) 0.058(6) Uani 0.50 1 d PDU D 2
H47H H 0.1290 0.9043 0.4925 0.087 Uiso 0.50 1 calc PR D 2
H47I H 0.0447 0.8673 0.5271 0.087 Uiso 0.50 1 calc PR D 2
H47J H 0.0429 0.9490 0.4874 0.087 Uiso 0.50 1 calc PR D 2
O440 O 0.1718(4) 0.0530(4) 0.3371(5) 0.0422(16) Uani 0.50 1 d P E 1
O441 O -0.0175(8) 0.0025(13) 0.2925(11) 0.055(4) Uani 0.25 1 d PU F 1
O44A O 0.2652(5) 0.0511(5) 0.2948(5) 0.0417(15) Uani 0.50 1 d P G 2
O44B O 0.0608(10) 0.0375(9) 0.3320(8) 0.093(4) Uani 0.50 1 d PU H 2
O400 O 0.46337(19) 0.8085(2) 0.47380(19) 0.0281(6) Uani 1 1 d . . .
O401 O 0.72567(18) 0.35112(19) -0.48891(18) 0.0258(5) Uani 1 1 d . . .
O402 O 0.3542(6) 0.4396(6) -0.2864(6) 0.057(2) Uani 0.50 1 d PU . .
O450 O 0.3744(3) 0.2436(2) 0.1993(2) 0.0420(8) Uani 1 1 d . I 1
H450 H 0.3911 0.2975 0.2009 0.063 Uiso 1 1 calc R I 1
C450 C 0.3068(4) 0.1973(4) 0.1238(4) 0.0518(13) Uani 1 1 d . I 1
H45A H 0.3229 0.2152 0.0744 0.062 Uiso 1 1 calc R I 1
H45B H 0.2493 0.2148 0.1326 0.062 Uiso 1 1 calc R I 1
C451 C 0.2963(8) 0.0984(6) 0.1041(8) 0.117(4) Uani 1 1 d . I 1
H45C H 0.3543 0.0817 0.1001 0.175 Uiso 1 1 calc R I 1
H45D H 0.2538 0.0679 0.0489 0.175 Uiso 1 1 calc R I 1
H45E H 0.2737 0.0798 0.1500 0.175 Uiso 1 1 calc R I 1
O500 O 0.2934(2) 0.0003(2) 0.4410(2) 0.0319(6) Uani 1 1 d . . .
O501 O 0.1999(2) 0.8173(2) 0.3983(2) 0.0328(6) Uani 1 1 d . . .
O502 O 0.5851(2) 0.7638(2) 0.5928(2) 0.0355(7) Uani 1 1 d . . .
O503 O 0.7081(8) 0.8311(7) 0.2657(6) 0.075(3) Uani 0.50 1 d PU . .
O505 O 0.9383(3) 0.2603(3) 0.3850(3) 0.0560(10) Uani 1 1 d . . .
O508 O 0.1405(4) 0.9028(4) 0.1881(5) 0.096(2) Uani 1 1 d . . .
O509 O 0.8269(6) 0.7600(5) 0.8367(5) 0.114(2) Uani 1 1 d . . .
O511 O 0.9681(6) 0.6720(5) 0.7882(5) 0.121(3) Uani 1 1 d . . .
O512 O 0.9575(5) 0.8685(6) 0.1382(6) 0.122(3) Uani 1 1 d . . .
O425 O 0.7225(2) 0.6949(2) 0.6588(3) 0.0411(7) Uani 1 1 d . . .
O415 O 0.8280(5) 0.8840(5) 0.0010(6) 0.117(3) Uani 1 1 d . . .
O446 O 0.8976(4) 0.7077(5) 0.6405(4) 0.096(2) Uani 1 1 d . . .

loop_
_atom_site_aniso_label
_atom_site_aniso_U_11
_atom_site_aniso_U_22
_atom_site_aniso_U_33
_atom_site_aniso_U_23
_atom_site_aniso_U_13
_atom_site_aniso_U_12
Gd1 0.01711(7) 0.01892(7) 0.01952(8) 0.00354(6) 0.00318(6) 0.00523(6)
Gd2 0.01750(7) 0.01637(7) 0.02021(8) 0.00463(6) 0.00522(6) 0.00468(6)
Cu1 0.0177(2) 0.0217(2) 0.0249(2) 0.00619(17) 0.00340(16) 0.00565(16)
Cu2 0.0211(2) 0.01910(19) 0.0233(2) 0.00512(16) 0.00144(16) 0.00409(17)
Cu3 0.0173(2) 0.0235(2) 0.0296(2) 0.00528(18) 0.00143(17) 0.00386(17)
Cu4 0.0196(2) 0.0259(2) 0.0326(2) 0.01036(18) 0.00177(17) 0.00652(18)
Cu5 0.0196(2) 0.0193(2) 0.0273(2) 0.00636(17) 0.00481(16) 0.00538(17)
Cu6 0.0304(2) 0.0179(2) 0.0284(2) 0.00733(17) 0.00827(18) 0.00707(18)
Cu7 0.0215(2) 0.0284(2) 0.0307(2) 0.01252(19) 0.00187(17) 0.00793(18)
Cu8 0.0187(2) 0.02063(19) 0.0280(2) 0.00797(17) 0.00296(16) 0.00146(16)
Cu9 0.0208(2) 0.01850(19) 0.0224(2) 0.00528(16) 0.00477(16) 0.00572(16)
Cu10 0.0172(2) 0.0244(2) 0.0431(3) 0.0110(2) 0.00747(19) 0.00334(18)
O1 0.0195(12) 0.0252(13) 0.0296(14) 0.0091(11) 0.0065(10) 0.0087(10)
O2 0.0179(12) 0.0173(11) 0.0240(13) 0.0037(10) 0.0026(9) 0.0035(9)
O3 0.0263(14) 0.0236(13) 0.0315(15) 0.0061(11) 0.0003(11) 0.0048(11)
O4 0.0172(12) 0.0242(13) 0.0333(15) 0.0092(11) -0.0006(10) 0.0047(10)
O5 0.0181(13) 0.0298(15) 0.0474(18) 0.0119(13) 0.0023(12) 0.0042(11)
O6 0.0177(12) 0.0222(13) 0.0293(14) 0.0077(11) 0.0015(10) 0.0033(10)
O7 0.0236(13) 0.0308(14) 0.0259(13) 0.0102(11) 0.0030(10) 0.0079(11)
O8 0.0213(13) 0.0239(13) 0.0252(14) 0.0107(11) 0.0064(10) 0.0072(11)
O9 0.0235(14) 0.0209(13) 0.0449(17) 0.0116(12) 0.0073(12) 0.0048(11)
O10 0.0193(13) 0.0227(13) 0.0299(14) 0.0074(11) 0.0050(10) 0.0086(10)
O11 0.0372(16) 0.0236(13) 0.0422(17) 0.0133(12) 0.0092(13) 0.0111(12)
O12 0.0214(13) 0.0209(13) 0.0311(15) 0.0087(11) 0.0056(11) 0.0071(11)
O13 0.0218(13) 0.0347(16) 0.0344(15) 0.0119(12) -0.0003(11) 0.0076(12)
O14 0.0207(13) 0.0234(13) 0.0305(15) 0.0110(11) 0.0040(11) 0.0071(11)
O15 0.0249(13) 0.0201(12) 0.0313(14) 0.0056(11) 0.0033(11) 0.0011(10)
O16 0.0195(12) 0.0193(12) 0.0310(14) 0.0104(10) 0.0058(10) 0.0064(10)
O17 0.0214(13) 0.0280(14) 0.0499(19) 0.0172(13) 0.0068(12) 0.0082(11)
O18 0.0150(11) 0.0205(12) 0.0270(13) 0.0063(10) 0.0038(9) 0.0029(10)
O19 0.0210(13) 0.0299(15) 0.0498(18) 0.0133(13) 0.0139(12) 0.0043(12)
O20 0.0196(13) 0.0166(11) 0.0334(14) 0.0084(10) 0.0072(10) 0.0022(10)
N1 0.0238(15) 0.0190(14) 0.0261(15) 0.0046(12) 0.0076(12) 0.0069(12)
N2 0.0197(14) 0.0240(14) 0.0155(13) 0.0040(11) 0.0049(10) 0.0021(11)
N3 0.0226(15) 0.0289(16) 0.0304(17) 0.0034(13) 0.0022(13) 0.0036(13)
N4 0.0140(13) 0.0248(15) 0.0306(16) 0.0036(12) -0.0021(11) -0.0031(11)
N5 0.0258(18) 0.0325(19) 0.062(3) 0.0219(19) -0.0045(17) 0.0059(15)
N6 0.0222(16) 0.0266(15) 0.0293(16) 0.0080(13) 0.0016(12) 0.0035(13)
N7 0.0261(16) 0.0230(15) 0.0252(16) 0.0082(12) 0.0025(12) 0.0031(13)
N8 0.0256(15) 0.0245(15) 0.0226(14) 0.0060(12) 0.0088(12) 0.0090(13)
N9 0.0215(16) 0.0266(16) 0.0398(19) 0.0088(14) 0.0043(13) 0.0071(13)
N10 0.0220(15) 0.0223(14) 0.0292(16) 0.0083(12) 0.0052(12) 0.0096(12)
N11 0.0307(19) 0.043(2) 0.046(2) 0.0217(18) 0.0033(16) 0.0178(17)
N12 0.0286(17) 0.0256(15) 0.0239(15) 0.0072(12) 0.0077(13) 0.0062(13)
N13 0.0252(16) 0.0276(16) 0.0318(18) 0.0067(14) -0.0006(13) -0.0008(13)
N14 0.0235(16) 0.0249(15) 0.0288(16) 0.0110(13) 0.0060(13) 0.0063(13)
N15 0.0296(17) 0.0197(14) 0.0237(15) 0.0038(12) 0.0034(12) 0.0069(13)
N16 0.0232(15) 0.0222(14) 0.0216(14) 0.0080(12) 0.0059(11) 0.0081(12)
N17 0.0171(16) 0.0321(19) 0.068(3) 0.0200(19) 0.0040(16) -0.0010(14)
N18 0.0201(15) 0.0216(14) 0.0239(15) 0.0051(11) 0.0048(11) -0.0002(12)
N19 0.038(2) 0.0223(16) 0.0322(18) 0.0085(14) 0.0078(15) 0.0031(14)
N20 0.0272(16) 0.0256(15) 0.0300(16) 0.0146(13) 0.0121(13) 0.0075(13)
C1 0.0227(17) 0.0266(17) 0.0187(15) 0.0062(13) 0.0031(12) 0.0075(14)
C2 0.0219(16) 0.0227(16) 0.0267(17) 0.0058(13) 0.0068(13) 0.0058(13)
C3 0.032(2) 0.0274(18) 0.033(2) 0.0067(15) 0.0142(16) 0.0117(16)
C4 0.034(2) 0.0253(18) 0.038(2) 0.0045(16) 0.0116(17) 0.0092(16)
C5 0.035(2) 0.0298(19) 0.035(2) 0.0026(16) 0.0142(17) 0.0076(17)
C6 0.038(2) 0.043(2) 0.032(2) 0.0098(18) 0.0090(17) 0.012(2)
C7 0.036(2) 0.042(3) 0.056(3) 0.007(2) 0.013(2) 0.010(2)
C8 0.049(3) 0.041(3) 0.047(3) 0.000(2) 0.021(2) -0.001(2)
C9 0.062(3) 0.042(3) 0.033(2) 0.006(2) 0.017(2) 0.003(2)
C10 0.047(3) 0.032(2) 0.037(2) 0.0042(18) 0.0069(19) 0.006(2)
C11 0.0205(16) 0.0226(16) 0.0262(17) 0.0023(13) 0.0015(13) 0.0022(13)
C12 0.0215(17) 0.0222(16) 0.0332(19) 0.0020(14) 0.0002(14) 0.0004(14)
C13 0.032(2) 0.0277(19) 0.038(2) -0.0001(16) -0.0004(17) 0.0031(16)
C14 0.032(2) 0.030(2) 0.043(2) 0.0074(18) -0.0031(18) -0.0036(17)
C15 0.031(2) 0.034(2) 0.033(2) 0.0048(17) -0.0047(16) -0.0029(17)
C16 0.035(2) 0.035(2) 0.040(2) 0.0081(18) 0.0049(18) -0.0010(18)
C17 0.037(3) 0.043(3) 0.051(3) 0.014(2) 0.002(2) 0.001(2)
C18 0.052(3) 0.044(3) 0.048(3) 0.019(2) -0.002(2) 0.001(2)
C19 0.047(3) 0.053(3) 0.040(3) 0.010(2) 0.010(2) -0.008(2)
C20 0.030(2) 0.047(3) 0.038(2) 0.003(2) 0.0038(17) 0.0015(19)
C21 0.0188(17) 0.0286(18) 0.037(2) 0.0080(16) 0.0025(14) 0.0067(15)
C22 0.0224(17) 0.0316(19) 0.038(2) 0.0128(16) 0.0013(15) 0.0101(15)
C23 0.0221(18) 0.034(2) 0.038(2) 0.0062(17) 0.0033(15) 0.0058(16)
C24 0.030(2) 0.046(2) 0.0264(19) 0.0063(17) 0.0007(15) 0.0153(19)
C25 0.0232(18) 0.052(3) 0.0272(19) 0.0044(18) 0.0009(14) 0.0126(18)
C26 0.034(2) 0.057(3) 0.031(2) 0.005(2) 0.0047(17) 0.016(2)
C27 0.045(3) 0.076(4) 0.030(2) 0.011(2) 0.002(2) 0.022(3)
C28 0.033(3) 0.082(4) 0.039(3) -0.006(3) -0.002(2) 0.008(3)
C29 0.033(3) 0.064(4) 0.048(3) 0.003(3) -0.006(2) 0.001(2)
C30 0.032(2) 0.064(3) 0.043(3) 0.004(2) -0.005(2) 0.005(2)
C31 0.0247(17) 0.0225(16) 0.0242(17) 0.0076(13) 0.0028(13) 0.0062(14)
C32 0.0289(18) 0.0206(16) 0.0264(17) 0.0064(13) 0.0068(14) 0.0043(14)
C33 0.0316(19) 0.0271(18) 0.0292(19) 0.0116(15) 0.0034(15) 0.0057(15)
C34 0.029(2) 0.035(2) 0.0274(19) 0.0088(17) 0.0013(15) 0.0019(17)
C35 0.038(2) 0.032(2) 0.0256(18) 0.0070(16) 0.0081(16) 0.0037(17)
C36 0.039(2) 0.031(2) 0.038(2) 0.0092(17) 0.0099(18) 0.0058(18)
C37 0.049(3) 0.034(2) 0.060(3) 0.005(2) 0.012(2) 0.013(2)
C38 0.037(3) 0.052(3) 0.102(5) 0.021(3) 0.027(3) 0.014(3)
C39 0.043(3) 0.060(4) 0.085(5) 0.027(3) 0.032(3) 0.008(3)
C40 0.043(3) 0.042(2) 0.047(3) 0.017(2) 0.018(2) 0.007(2)
C41 0.0197(16) 0.0245(17) 0.0322(19) 0.0067(14) 0.0073(14) 0.0067(14)
C42 0.0204(17) 0.032(2) 0.044(2) 0.0138(17) 0.0016(15) 0.0064(15)
C43 0.0200(19) 0.062(3) 0.083(4) 0.046(3) 0.011(2) 0.010(2)
C44 0.042(3) 0.094(5) 0.064(4) 0.050(4) 0.031(3) 0.039(3)
C45 0.042(3) 0.089(4) 0.043(3) 0.032(3) 0.022(2) 0.036(3)
C46 0.040(3) 0.084(4) 0.046(3) 0.021(3) 0.016(2) 0.034(3)
C47 0.045(3) 0.080(4) 0.042(3) 0.021(3) 0.016(2) 0.035(3)
C48 0.059(4) 0.082(4) 0.036(3) 0.020(3) 0.018(2) 0.027(3)
C49 0.052(3) 0.086(5) 0.046(3) 0.029(3) 0.006(2) 0.017(3)
C50 0.035(3) 0.105(6) 0.049(3) 0.037(3) 0.009(2) 0.031(3)
C51 0.0304(19) 0.0226(17) 0.035(2) 0.0085(15) 0.0024(15) 0.0074(15)
C52 0.030(2) 0.040(2) 0.048(3) 0.019(2) 0.0016(18) 0.0145(18)
C53 0.046(3) 0.042(3) 0.051(3) 0.025(2) -0.004(2) 0.012(2)
C54 0.060(3) 0.050(3) 0.037(3) 0.016(2) -0.013(2) 0.000(3)
C55 0.079(4) 0.038(2) 0.025(2) 0.0033(18) -0.001(2) 0.007(3)
C56 0.088(5) 0.036(2) 0.032(2) 0.0059(19) 0.009(3) 0.006(3)
C57 0.085(5) 0.042(3) 0.034(2) 0.005(2) 0.012(3) 0.025(3)
C58 0.084(5) 0.060(4) 0.036(3) 0.007(3) 0.011(3) 0.017(3)
C59 0.076(4) 0.042(3) 0.029(2) 0.003(2) 0.001(2) 0.009(3)
C60 0.071(4) 0.040(3) 0.031(2) 0.011(2) 0.000(2) 0.003(3)
C61 0.0198(16) 0.0308(18) 0.0221(16) 0.0068(14) 0.0017(12) 0.0043(14)
C62 0.0184(16) 0.0304(18) 0.0251(17) 0.0053(14) 0.0019(13) 0.0002(14)
C63 0.0216(17) 0.037(2) 0.0257(18) 0.0046(15) 0.0016(14) 0.0023(16)
C64 0.0189(17) 0.055(3) 0.0267(19) 0.0031(18) 0.0025(14) 0.0082(17)
C65 0.0221(18) 0.049(3) 0.0241(18) 0.0035(17) 0.0043(14) 0.0075(17)
C66 0.031(2) 0.052(3) 0.034(2) 0.011(2) 0.0020(17) 0.015(2)
C67 0.032(2) 0.043(3) 0.039(2) 0.003(2) -0.0047(18) 0.000(2)
C68 0.032(2) 0.048(3) 0.0250(19) 0.0008(18) -0.0037(16) 0.0099(19)
C69 0.027(2) 0.048(3) 0.038(2) 0.005(2) -0.0057(17) 0.0102(19)
C70 0.028(2) 0.044(2) 0.036(2) 0.0032(19) -0.0003(17) 0.0050(19)
C71 0.0231(16) 0.0210(15) 0.0218(16) 0.0062(12) 0.0082(12) 0.0063(13)
C72 0.0309(19) 0.0154(14) 0.0260(17) 0.0039(13) 0.0059(14) 0.0045(13)
C73 0.033(2) 0.0251(17) 0.0294(19) 0.0001(15) 0.0055(15) 0.0061(16)
C74 0.051(3) 0.0225(18) 0.039(2) 0.0038(16) 0.018(2) 0.0113(18)
C75 0.035(2) 0.0288(19) 0.0271(19) -0.0003(15) 0.0074(15) 0.0108(16)
C76 0.045(3) 0.081(4) 0.028(2) 0.006(2) 0.008(2) 0.025(3)
C77 0.036(3) 0.126(7) 0.047(3) -0.018(4) 0.009(2) -0.003(4)
C78 0.047(3) 0.078(5) 0.058(4) -0.016(3) 0.026(3) -0.008(3)
C79 0.065(4) 0.048(3) 0.039(3) 0.008(2) 0.023(2) 0.010(3)
C80 0.041(2) 0.040(2) 0.0255(19) 0.0035(17) 0.0044(16) 0.0108(19)
C81 0.0210(17) 0.0277(18) 0.038(2) 0.0140(16) 0.0058(14) 0.0087(14)
C82 0.0187(18) 0.044(2) 0.058(3) 0.026(2) 0.0027(17) 0.0078(17)
C83 0.031(2) 0.050(3) 0.097(5) 0.045(3) 0.028(3) 0.020(2)
C84 0.053(3) 0.037(2) 0.081(4) 0.017(3) 0.045(3) 0.014(2)
C85 0.039(3) 0.037(2) 0.058(3) 0.011(2) 0.023(2) 0.011(2)
C86 0.039(3) 0.049(3) 0.058(3) 0.007(2) 0.015(2) 0.003(2)
C87 0.050(3) 0.055(3) 0.055(3) 0.003(3) 0.008(3) 0.012(3)
C88 0.069(4) 0.061(4) 0.058(4) 0.023(3) 0.027(3) 0.024(3)
C89 0.044(3) 0.070(4) 0.090(5) 0.042(4) 0.036(3) 0.016(3)
C90 0.035(3) 0.064(4) 0.083(4) 0.040(3) 0.029(3) 0.017(3)
C91 0.0250(18) 0.0227(16) 0.0340(19) 0.0060(14) 0.0139(15) 0.0059(14)
C92 0.033(2) 0.0216(17) 0.040(2) 0.0061(16) 0.0131(17) -0.0027(15)
C93 0.063(4) 0.054(3) 0.055(3) 0.013(3) 0.034(3) -0.009(3)
C94 0.096(6) 0.069(5) 0.090(6) 0.030(4) 0.051(5) 0.007(4)
C95 0.123(8) 0.137(9) 0.127(7) 0.013(7) 0.090(7) -0.041(6)
C96 0.145(9) 0.090(7) 0.139(8) 0.019(6) 0.096(7) -0.002(6)
C97 0.156(9) 0.090(7) 0.143(8) 0.027(6) 0.104(7) 0.034(7)
C98 0.146(9) 0.111(8) 0.108(7) 0.034(6) 0.075(7) 0.021(7)
C99 0.145(9) 0.145(10) 0.081(6) 0.027(6) 0.057(6) -0.016(7)
C100 0.157(10) 0.129(10) 0.108(7) 0.023(6) 0.069(7) -0.026(7)
O110 0.0315(15) 0.0363(16) 0.0195(13) 0.0032(11) 0.0042(11) 0.0165(13)
O111 0.0402(17) 0.0324(15) 0.0214(13) 0.0064(11) 0.0084(11) 0.0163(13)
O112 0.0390(16) 0.0256(13) 0.0268(14) 0.0063(11) 0.0119(12) 0.0136(12)
O113 0.0355(16) 0.0341(15) 0.0260(14) 0.0073(12) 0.0091(12) 0.0179(13)
C110 0.0219(17) 0.0281(18) 0.0212(17) 0.0014(14) 0.0044(13) 0.0072(15)
C111 0.0265(18) 0.0263(17) 0.0202(17) 0.0023(14) 0.0032(13) 0.0099(15)
C112 0.033(2) 0.040(2) 0.0216(19) 0.0049(16) 0.0060(15) 0.0170(18)
C113 0.030(2) 0.034(2) 0.0258(19) 0.0021(16) 0.0072(15) 0.0144(17)
C114 0.0252(18) 0.0246(17) 0.0231(18) 0.0019(14) 0.0071(14) 0.0066(14)
C115 0.035(2) 0.032(2) 0.0228(19) 0.0020(15) 0.0051(15) 0.0144(17)
C116 0.036(2) 0.031(2) 0.0240(19) 0.0042(15) 0.0057(15) 0.0171(17)
C117 0.0231(18) 0.0286(19) 0.0221(18) 0.0006(15) 0.0046(14) 0.0015(15)
O200 0.0181(12) 0.0219(12) 0.0241(12) 0.0068(10) 0.0063(9) 0.0077(10)
O201 0.0247(13) 0.0198(12) 0.0312(14) 0.0036(10) 0.0084(10) 0.0026(10)
C200 0.0201(15) 0.0223(15) 0.0185(15) 0.0055(12) 0.0043(12) 0.0024(13)
C201 0.0181(16) 0.0232(16) 0.0240(17) 0.0067(13) 0.0052(12) 0.0042(13)
C202 0.0223(17) 0.0268(17) 0.038(2) 0.0095(15) 0.0101(15) 0.0083(15)
C203 0.0235(18) 0.036(2) 0.045(2) 0.0141(18) 0.0140(16) 0.0154(16)
C204 0.0213(17) 0.036(2) 0.0288(18) 0.0149(16) 0.0064(14) 0.0046(15)
C205 0.0208(16) 0.0283(17) 0.0300(18) 0.0119(15) 0.0069(13) 0.0044(14)
C206 0.0172(15) 0.0249(16) 0.0266(17) 0.0081(13) 0.0042(12) 0.0068(13)
C207 0.0164(16) 0.048(2) 0.036(2) 0.0206(19) 0.0053(14) 0.0012(16)
O202 0.0261(16) 0.052(2) 0.072(3) 0.0280(19) 0.0243(16) 0.0136(15)
O203 0.0232(14) 0.0412(17) 0.0375(16) 0.0145(13) 0.0079(11) 0.0000(12)
O250 0.0256(13) 0.0186(11) 0.0231(13) 0.0043(10) 0.0069(10) 0.0062(10)
O251 0.0227(13) 0.0203(12) 0.0419(16) 0.0024(11) 0.0119(11) 0.0017(10)
C250 0.0247(17) 0.0206(15) 0.0214(16) 0.0042(13) 0.0064(13) 0.0035(13)
C251 0.0210(16) 0.0241(16) 0.0247(17) 0.0044(13) 0.0028(12) 0.0045(13)
C252 0.028(2) 0.0283(19) 0.043(2) 0.0044(17) -0.0033(17) 0.0093(16)
C253 0.032(2) 0.049(3) 0.079(4) 0.017(3) -0.001(2) 0.019(2)
C254 0.022(2) 0.067(4) 0.090(5) 0.027(3) 0.005(2) 0.014(2)
C255 0.021(2) 0.041(3) 0.064(3) 0.001(2) 0.004(2) 0.0003(18)
C256 0.0241(18) 0.0308(19) 0.0266(18) 0.0021(15) 0.0062(14) 0.0012(15)
C257 0.035(3) 0.176(9) 0.244(12) 0.154(9) 0.059(5) 0.049(5)
O252 0.037(2) 0.062(3) 0.165(6) 0.048(3) 0.038(3) 0.013(2)
O253 0.065(4) 0.306(12) 0.331(12) 0.249(10) 0.078(6) 0.100(6)
O47A 0.110(10) 0.059(6) 0.138(11) 0.032(7) 0.060(9) 0.030(7)
C47A 0.040(7) 0.112(14) 0.115(11) 0.027(10) 0.012(8) -0.030(8)
C47B 0.026(7) 0.052(10) 0.093(10) 0.031(9) -0.010(6) 0.005(7)
O47B 0.209(17) 0.082(8) 0.047(6) -0.011(5) 0.063(8) -0.064(10)
O444 0.030(4) 0.197(12) 0.034(4) 0.009(5) 0.009(3) 0.056(6)
O470 0.141(15) 0.171(17) 0.175(18) -0.060(14) -0.028(13) 0.112(14)
C470 0.078(11) 0.139(16) 0.121(15) 0.000(13) -0.001(11) 0.065(12)
C471 0.065(14) 0.042(9) 0.053(8) -0.004(7) 0.030(9) -0.011(8)
O440 0.029(3) 0.024(3) 0.068(5) 0.016(3) -0.006(3) 0.002(2)
O441 0.008(5) 0.083(12) 0.058(9) 0.011(8) 0.002(5) -0.009(6)
O44A 0.039(4) 0.034(3) 0.052(4) 0.014(3) 0.011(3) 0.005(3)
O44B 0.108(10) 0.094(9) 0.067(7) 0.000(6) 0.031(7) 0.035(8)
O400 0.0254(13) 0.0278(13) 0.0302(14) 0.0098(11) 0.0050(11) 0.0026(11)
O401 0.0211(12) 0.0262(13) 0.0276(13) 0.0080(11) 0.0021(10) 0.0017(10)
O402 0.067(6) 0.058(5) 0.053(5) 0.016(4) 0.025(4) 0.023(4)
O450 0.047(2) 0.0380(17) 0.0366(17) 0.0077(14) 0.0012(14) 0.0109(15)
C450 0.046(3) 0.055(3) 0.044(3) 0.005(2) 0.004(2) 0.009(3)
C451 0.105(8) 0.055(5) 0.140(9) -0.016(5) -0.033(7) 0.015(5)
O500 0.0226(13) 0.0298(14) 0.0430(17) 0.0106(12) 0.0075(12) 0.0063(11)
O501 0.0331(15) 0.0328(15) 0.0328(15) 0.0102(12) 0.0080(12) 0.0073(12)
O502 0.0391(17) 0.0298(15) 0.0376(16) 0.0104(13) 0.0056(13) 0.0094(13)
O503 0.100(8) 0.066(6) 0.052(5) 0.021(4) 0.029(5) -0.024(5)
O505 0.062(3) 0.049(2) 0.062(3) 0.0160(19) 0.032(2) 0.0079(19)
O508 0.069(3) 0.060(3) 0.135(5) 0.021(3) -0.039(3) 0.026(3)
O509 0.133(7) 0.097(5) 0.098(5) 0.018(4) 0.026(5) 0.004(5)
O511 0.130(7) 0.106(6) 0.107(5) 0.037(4) -0.014(5) -0.003(5)
O512 0.080(5) 0.138(7) 0.138(7) 0.050(6) 0.003(4) -0.001(5)
O425 0.0351(17) 0.0322(16) 0.056(2) 0.0180(15) 0.0056(15) 0.0027(13)
O415 0.074(4) 0.093(5) 0.156(7) 0.011(5) 0.006(4) 0.011(4)
O446 0.059(3) 0.100(4) 0.092(4) -0.008(3) 0.020(3) -0.028(3)

loop_
_atom_type_symbol
_atom_type_description
_atom_type_scat_dispersion_real
_atom_type_scat_dispersion_imag
_atom_type_scat_source
C C 0.0033 0.0016 'International Tables Vol C Tables 4.2.6.8 and 6.1.1.4'
H H 0.0000 0.0000 'International Tables Vol C Tables 4.2.6.8 and 6.1.1.4'
N N 0.0061 0.0033 'International Tables Vol C Tables 4.2.6.8 and 6.1.1.4'
O O 0.0106 0.0060 'International Tables Vol C Tables 4.2.6.8 and 6.1.1.4'
Cu Cu 0.3201 1.2651 'International Tables Vol C Tables 4.2.6.8 and 6.1.1.4'
Gd Gd -0.1653 3.9035 'International Tables Vol C Tables 4.2.6.8 and 6.1.1.4'

loop_
_geom_angle_atom_site_label_1
_geom_angle_atom_site_label_2
_geom_angle_atom_site_label_3
_geom_angle
O200 Gd1 O10 88.80(10)
O200 Gd1 O4 90.48(10)
O10 Gd1 O4 144.48(9)
O200 Gd1 O6 83.75(10)
O10 Gd1 O6 143.58(10)
O4 Gd1 O6 71.40(10)
O200 Gd1 O110 156.93(10)
O10 Gd1 O110 86.79(11)
O4 Gd1 O110 106.08(11)
O6 Gd1 O110 86.44(10)
O200 Gd1 O8 82.34(9)
O10 Gd1 O8 72.99(10)
O4 Gd1 O8 141.96(9)
O6 Gd1 O8 70.70(10)
O110 Gd1 O8 74.71(10)
O200 Gd1 O111 148.55(10)
O10 Gd1 O111 84.68(11)
O4 Gd1 O111 77.68(11)
O6 Gd1 O111 118.56(10)
O110 Gd1 O111 53.34(10)
O8 Gd1 O111 124.39(10)
O200 Gd1 O2 76.72(9)
O10 Gd1 O2 73.61(9)
O4 Gd1 O2 71.69(9)
O6 Gd1 O2 137.75(9)
O110 Gd1 O2 123.31(9)
O8 Gd1 O2 140.63(9)
O111 Gd1 O2 71.91(9)
O200 Gd1 C110 172.30(10)
O10 Gd1 C110 84.52(11)
O4 Gd1 C110 92.73(11)
O6 Gd1 C110 103.90(11)
O110 Gd1 C110 26.50(11)
O8 Gd1 C110 99.28(11)
O111 Gd1 C110 26.86(11)
O2 Gd1 C110 97.67(10)
O250 Gd2 O20 85.24(10)
O250 Gd2 O16 88.34(10)
O20 Gd2 O16 143.48(9)
O250 Gd2 O14 89.05(10)
O20 Gd2 O14 143.75(9)
O16 Gd2 O14 71.80(9)
O250 Gd2 O12 77.58(10)
O20 Gd2 O12 72.09(10)
O16 Gd2 O12 140.93(9)
O14 Gd2 O12 71.71(10)
O250 Gd2 O112 152.04(10)
O20 Gd2 O112 88.04(10)
O16 Gd2 O112 81.08(10)
O14 Gd2 O112 111.66(11)
O12 Gd2 O112 125.73(10)
O250 Gd2 O113 152.47(10)
O20 Gd2 O113 86.94(11)
O16 Gd2 O113 112.93(10)
O14 Gd2 O113 81.83(10)
O12 Gd2 O113 74.90(10)
O112 Gd2 O113 53.54(10)
O250 Gd2 O18 78.39(9)
O20 Gd2 O18 72.22(9)
O16 Gd2 O18 71.28(9)
O14 Gd2 O18 141.19(9)
O12 Gd2 O18 138.16(9)
O112 Gd2 O18 73.71(10)
O113 Gd2 O18 123.87(10)
O250 Gd2 C117 170.91(11)
O20 Gd2 C117 85.68(11)
O16 Gd2 C117 98.72(11)
O14 Gd2 C117 98.55(11)
O12 Gd2 C117 100.01(12)
O112 Gd2 C117 26.77(12)
O113 Gd2 C117 26.84(11)
O18 Gd2 C117 98.38(11)
N10 Cu1 O1 168.62(14)
N10 Cu1 O2 93.12(13)
O1 Cu1 O2 85.28(12)
N10 Cu1 N9 83.13(15)
O1 Cu1 N9 100.86(13)
O2 Cu1 N9 166.66(14)
N2 Cu2 O4 90.59(13)
N2 Cu2 O3 173.92(13)
O4 Cu2 O3 85.45(12)
N2 Cu2 N1 82.30(14)
O4 Cu2 N1 172.72(13)
O3 Cu2 N1 101.50(13)
N4 Cu3 O5 177.21(14)
N4 Cu3 O6 91.15(13)
O5 Cu3 O6 86.18(13)
N4 Cu3 N3 82.61(14)
O5 Cu3 N3 100.02(14)
O6 Cu3 N3 173.33(14)
N6 Cu4 O8 89.67(13)
N6 Cu4 O7 166.91(14)
O8 Cu4 O7 85.52(12)
N6 Cu4 N5 82.78(16)
O8 Cu4 N5 171.90(15)
O7 Cu4 N5 101.22(15)
N8 Cu5 O10 91.82(13)
N8 Cu5 O9 176.95(14)
O10 Cu5 O9 85.16(12)
N8 Cu5 N7 82.56(15)
O10 Cu5 N7 170.11(14)
O9 Cu5 N7 100.48(13)
N20 Cu6 O12 91.87(13)
N20 Cu6 O11 174.42(14)
O12 Cu6 O11 84.77(13)
N20 Cu6 N19 82.66(15)
O12 Cu6 N19 174.39(15)
O11 Cu6 N19 100.58(15)
N12 Cu7 O13 177.21(14)
N12 Cu7 O14 91.12(14)
O13 Cu7 O14 86.09(13)
N12 Cu7 N11 82.49(16)
O13 Cu7 N11 100.30(15)
O14 Cu7 N11 173.23(16)
N14 Cu8 O16 90.50(13)
N14 Cu8 O15 161.40(14)
O16 Cu8 O15 84.50(11)
N14 Cu8 N13 82.87(15)
O16 Cu8 N13 173.02(14)
O15 Cu8 N13 101.13(14)
N14 Cu8 O401 95.27(13)
O16 Cu8 O401 97.83(11)
O15 Cu8 O401 103.14(11)
N13 Cu8 O401 84.99(13)
N16 Cu9 O17 174.76(14)
N16 Cu9 O18 90.76(12)
O17 Cu9 O18 85.24(12)
N16 Cu9 N15 83.78(14)
O17 Cu9 N15 100.22(14)
O18 Cu9 N15 174.53(13)
N16 Cu9 O402 97.0(3)
O17 Cu9 O402 86.9(3)
O18 Cu9 O402 96.9(2)
N15 Cu9 O402 83.6(2)
N18 Cu10 O19 177.42(15)
N18 Cu10 O20 92.01(13)
O19 Cu10 O20 85.70(13)
N18 Cu10 N17 82.13(15)
O19 Cu10 N17 100.05(15)
O20 Cu10 N17 172.51(15)
C1 O1 Cu1 108.0(2)
N2 O2 Cu1 107.6(2)
N2 O2 Gd1 120.47(19)
Cu1 O2 Gd1 121.11(13)
C11 O3 Cu2 107.4(2)
N4 O4 Cu2 107.6(2)
N4 O4 Gd1 124.9(2)
Cu2 O4 Gd1 126.41(13)
C21 O5 Cu3 107.6(2)
N6 O6 Cu3 107.6(2)
N6 O6 Gd1 125.6(2)
Cu3 O6 Gd1 126.73(14)
C31 O7 Cu4 106.5(2)
N8 O8 Cu4 108.0(2)
N8 O8 Gd1 122.5(2)
Cu4 O8 Gd1 128.33(14)
C41 O9 Cu5 107.5(3)
N10 O10 Cu5 107.4(2)
N10 O10 Gd1 125.2(2)
Cu5 O10 Gd1 126.49(13)
C51 O11 Cu6 107.6(3)
N12 O12 Cu6 109.6(2)
N12 O12 Gd2 124.4(2)
Cu6 O12 Gd2 125.94(14)
C61 O13 Cu7 107.0(2)
N14 O14 Cu7 107.4(2)
N14 O14 Gd2 124.8(2)
Cu7 O14 Gd2 126.96(14)
C71 O15 Cu8 107.3(2)
N16 O16 Cu8 108.8(2)
N16 O16 Gd2 119.5(2)
Cu8 O16 Gd2 127.31(13)
C81 O17 Cu9 106.9(3)
N18 O18 Cu9 107.2(2)
N18 O18 Gd2 123.5(2)
Cu9 O18 Gd2 121.00(12)
C91 O19 Cu10 107.0(3)
N20 O20 Cu10 106.7(2)
N20 O20 Gd2 125.1(2)
Cu10 O20 Gd2 127.14(13)
C2 N1 Cu2 110.2(2)
C1 N2 O2 114.4(3)
C1 N2 Cu2 118.4(3)
O2 N2 Cu2 126.1(2)
C12 N3 Cu3 111.5(2)
C11 N4 O4 116.2(3)
C11 N4 Cu3 119.8(3)
O4 N4 Cu3 123.7(2)
C22 N5 Cu4 112.2(3)
C21 N6 O6 114.2(3)
C21 N6 Cu4 120.0(3)
O6 N6 Cu4 125.4(2)
C32 N7 Cu5 111.8(2)
C31 N8 O8 115.1(3)
C31 N8 Cu5 121.0(3)
O8 N8 Cu5 123.7(2)
C42 N9 Cu1 112.0(2)
C41 N10 O10 115.8(3)
C41 N10 Cu1 119.8(3)
O10 N10 Cu1 124.4(2)
C52 N11 Cu7 112.0(3)
C51 N12 O12 113.5(3)
C51 N12 Cu7 120.9(3)
O12 N12 Cu7 125.5(2)
C62 N13 Cu8 109.5(2)
C61 N14 O14 114.8(3)
C61 N14 Cu8 119.1(3)
O14 N14 Cu8 125.0(2)
C72 N15 Cu9 111.0(2)
C71 N16 O16 115.4(3)
C71 N16 Cu9 118.7(3)
O16 N16 Cu9 125.5(2)
C82 N17 Cu10 111.1(3)
C81 N18 O18 114.5(3)
C81 N18 Cu10 119.9(3)
O18 N18 Cu10 124.6(2)
C92 N19 Cu6 111.4(3)
C91 N20 O20 115.4(3)
C91 N20 Cu6 118.5(3)
O20 N20 Cu6 124.1(2)
O1 C1 N2 123.9(4)
O1 C1 C2 119.9(3)
N2 C1 C2 116.0(3)
N1 C2 C1 108.8(3)
N1 C2 C3 113.2(3)
C1 C2 C3 107.9(3)
C2 C3 C4 114.9(3)
C5 C4 C3 110.8(4)
C10 C5 C6 118.9(4)
C10 C5 C4 119.9(4)
C6 C5 C4 121.1(4)
C7 C6 C5 120.7(5)
C8 C7 C6 119.6(5)
C7 C8 C9 120.3(5)
C10 C9 C8 119.5(5)
C9 C10 C5 121.0(5)
N4 C11 O3 123.2(3)
N4 C11 C12 115.3(3)
O3 C11 C12 121.4(3)
N3 C12 C11 107.6(3)
N3 C12 C13 112.8(3)
C11 C12 C13 109.4(3)
C12 C13 C14 114.9(4)
C15 C14 C13 115.2(4)
C16 C15 C20 119.0(5)
C16 C15 C14 121.6(5)
C20 C15 C14 119.4(5)
C17 C16 C15 120.4(5)
C18 C17 C16 120.2(6)
C17 C18 C19 120.5(5)
C20 C19 C18 119.4(5)
C19 C20 C15 120.4(5)
O5 C21 N6 124.4(4)
O5 C21 C22 120.1(3)
N6 C21 C22 115.5(4)
N5 C22 C21 109.3(3)
N5 C22 C23 114.0(4)
C21 C22 C23 108.1(4)
C22 C23 C24 113.6(4)
C25 C24 C23 112.5(4)
C26 C25 C30 118.1(4)
C26 C25 C24 120.1(5)
C30 C25 C24 121.7(5)
C25 C26 C27 121.5(6)
C28 C27 C26 120.0(6)
C27 C28 C29 120.7(5)
C28 C29 C30 118.9(6)
C25 C30 C29 120.7(6)
N8 C31 O7 124.4(4)
N8 C31 C32 116.1(3)
O7 C31 C32 119.5(3)
C31 C32 N7 108.5(3)
C31 C32 C33 111.7(3)
N7 C32 C33 114.1(3)
C34 C33 C32 115.5(3)
C35 C34 C33 115.9(4)
C36 C35 C40 118.2(5)
C36 C35 C34 121.4(4)
C40 C35 C34 120.3(4)
C37 C36 C35 120.6(5)
C38 C37 C36 120.5(5)
C37 C38 C39 119.4(5)
C40 C39 C38 121.2(5)
C39 C40 C35 120.0(5)
N10 C41 O9 123.4(4)
N10 C41 C42 116.0(4)
O9 C41 C42 120.6(4)
N9 C42 C41 109.0(3)
N9 C42 C43 113.3(4)
C41 C42 C43 110.5(4)
C44 C43 C42 114.5(4)
C45 C44 C43 117.1(5)
C50 C45 C46 117.8(7)
C50 C45 C44 123.1(5)
C46 C45 C44 119.1(6)
C45 C46 C47 120.2(6)
C48 C47 C46 120.9(6)
C47 C48 C49 119.5(7)
C50 C49 C48 119.4(7)
C49 C50 C45 122.1(5)
O11 C51 N12 123.9(4)
O11 C51 C52 120.3(4)
N12 C51 C52 115.8(4)
N11 C52 C53 113.0(4)
N11 C52 C51 108.7(4)
C53 C52 C51 111.2(4)
C54 C53 C52 115.1(4)
C53 C54 C55 115.5(4)
C60 C55 C56 117.4(6)
C60 C55 C54 119.5(5)
C56 C55 C54 123.1(6)
C57 C56 C55 121.9(6)
C56 C57 C58 120.7(6)
C59 C58 C57 118.5(7)
C58 C59 C60 119.5(6)
C55 C60 C59 122.0(6)
O13 C61 N14 124.4(4)
O13 C61 C62 121.0(3)
N14 C61 C62 114.6(3)
N13 C62 C61 110.1(3)
N13 C62 C63 112.6(3)
C61 C62 C63 112.2(3)
C64 C63 C62 114.0(3)
C65 C64 C63 110.9(3)
C70 C65 C66 119.0(4)
C70 C65 C64 120.2(5)
C66 C65 C64 120.8(4)
C65 C66 C67 119.9(5)
C68 C67 C66 119.9(5)
C69 C68 C67 120.0(4)
C68 C69 C70 120.3(5)
C65 C70 C69 120.8(5)
O15 C71 N16 123.9(3)
O15 C71 C72 121.2(3)
N16 C71 C72 114.7(3)
N15 C72 C71 109.3(3)
N15 C72 C73 112.2(3)
C71 C72 C73 108.0(3)
C72 C73 C74 114.4(4)
C75 C74 C73 112.5(4)
C76 C75 C80 117.9(5)
C76 C75 C74 121.4(5)
C80 C75 C74 120.7(4)
C75 C76 C77 121.2(6)
C78 C77 C76 120.0(6)
C79 C78 C77 118.6(6)
C78 C79 C80 121.6(6)
C79 C80 C75 120.5(5)
O17 C81 N18 124.3(4)
O17 C81 C82 120.3(4)
N18 C81 C82 115.2(4)
C83 C82 N17 114.1(4)
C83 C82 C81 111.6(4)
N17 C82 C81 107.4(3)
C82 C83 C84 116.4(4)
C85 C84 C83 117.3(5)
C86 C85 C90 118.4(5)
C86 C85 C84 120.4(5)
C90 C85 C84 121.2(5)
C85 C86 C87 121.4(5)
C88 C87 C86 119.4(6)
C89 C88 C87 119.5(6)
C88 C89 C90 121.6(6)
C89 C90 C85 119.6(6)
O19 C91 N20 123.9(4)
O19 C91 C92 120.3(4)
N20 C91 C92 115.8(4)
N19 C92 C91 109.0(3)
N19 C92 C93 113.8(5)
C91 C92 C93 109.2(4)
C94 C93 C92 119.2(6)
C93 C94 C95 108.9(6)
C96 C95 C100 115.9(9)
C96 C95 C94 115.0(10)
C100 C95 C94 129.0(11)
C95 C96 C97 121.7(12)
C98 C97 C96 122.2(13)
C97 C98 C99 121.9(10)
C100 C99 C98 114.4(12)
C99 C100 C95 123.5(12)
C110 O110 Gd1 94.2(2)
C110 O111 Gd1 91.5(2)
C117 O112 Gd2 92.0(2)
C117 O113 Gd2 92.0(2)
O110 C110 O111 120.9(4)
O110 C110 C111 119.8(4)
O111 C110 C111 119.3(4)
O110 C110 Gd1 59.3(2)
O111 C110 Gd1 61.7(2)
C111 C110 Gd1 177.7(3)
C112 C111 C116 120.0(4)
C112 C111 C110 119.9(4)
C116 C111 C110 120.1(4)
C111 C112 C113 120.3(4)
C114 C113 C112 119.5(4)
C113 C114 C115 120.2(4)
C113 C114 C117 119.6(4)
C115 C114 C117 120.2(4)
C116 C115 C114 119.9(4)
C115 C116 C111 120.1(4)
O112 C117 O113 122.1(4)
O112 C117 C114 119.5(4)
O113 C117 C114 118.4(4)
O112 C117 Gd2 61.2(2)
O113 C117 Gd2 61.2(2)
C114 C117 Gd2 173.3(3)
C200 O200 Gd1 131.3(2)
O201 C200 O200 123.4(3)
O201 C200 C201 119.2(3)
O200 C200 C201 117.5(3)
C206 C201 C202 119.4(3)
C206 C201 C200 120.4(3)
C202 C201 C200 120.1(3)
C203 C202 C201 120.0(4)
C202 C203 C204 121.3(4)
C203 C204 C205 118.4(4)
C203 C204 C207 121.2(4)
C205 C204 C207 120.3(4)
C204 C205 C206 121.2(4)
C201 C206 C205 119.6(3)
O202 C207 O203 124.1(4)
O202 C207 C204 117.2(4)
O203 C207 C204 118.8(4)
C250 O250 Gd2 129.5(2)
O251 C250 O250 124.3(4)
O251 C250 C251 118.1(3)
O250 C250 C251 117.4(3)
C252 C251 C256 118.6(4)
C252 C251 C250 121.2(4)
C256 C251 C250 120.2(3)
C251 C252 C253 119.9(5)
C254 C253 C252 120.2(5)
C255 C254 C253 119.0(5)
C255 C254 C257 120.9(6)
C253 C254 C257 120.1(6)
C254 C255 C256 120.5(5)
C255 C256 C251 121.5(4)
O253 C257 O252 124.1(7)
O253 C257 C254 116.6(8)
O252 C257 C254 119.2(7)
O47A C47A C47B 136.0(19)
O470 C470 C471 134(2)
O450 C450 C451 110.9(6)

loop_
_geom_bond_atom_site_label_1
_geom_bond_atom_site_label_2
_geom_bond_distance
Gd1 O200 2.325(3)
Gd1 O10 2.365(3)
Gd1 O4 2.404(3)
Gd1 O6 2.413(3)
Gd1 O110 2.431(3)
Gd1 O8 2.434(3)
Gd1 O111 2.481(3)
Gd1 O2 2.482(3)
Gd1 C110 2.818(4)
Gd2 O250 2.304(3)
Gd2 O20 2.395(3)
Gd2 O16 2.416(3)
Gd2 O14 2.422(3)
Gd2 O12 2.437(3)
Gd2 O112 2.442(3)
Gd2 O113 2.443(3)
Gd2 O18 2.472(3)
Gd2 C117 2.786(4)
Cu1 N10 1.883(3)
Cu1 O1 1.920(3)
Cu1 O2 1.928(3)
Cu1 N9 2.000(4)
Cu2 N2 1.902(3)
Cu2 O4 1.926(3)
Cu2 O3 1.944(3)
Cu2 N1 2.014(3)
Cu3 N4 1.884(3)
Cu3 O5 1.900(3)
Cu3 O6 1.919(3)
Cu3 N3 2.003(4)
Cu4 N6 1.890(4)
Cu4 O8 1.921(3)
Cu4 O7 1.947(3)
Cu4 N5 2.014(4)
Cu5 N8 1.889(3)
Cu5 O10 1.931(3)
Cu5 O9 1.939(3)
Cu5 N7 2.019(3)
Cu6 N20 1.891(3)
Cu6 O12 1.904(3)
Cu6 O11 1.924(3)
Cu6 N19 2.020(4)
Cu7 N12 1.889(4)
Cu7 O13 1.920(3)
Cu7 O14 1.922(3)
Cu7 N11 2.023(4)
Cu8 N14 1.904(3)
Cu8 O16 1.935(3)
Cu8 O15 1.973(3)
Cu8 N13 2.016(4)
Cu8 O401 2.356(3)
Cu9 N16 1.902(3)
Cu9 O17 1.923(3)
Cu9 O18 1.925(3)
Cu9 N15 1.986(3)
Cu9 O402 2.432(8)
Cu10 N18 1.892(3)
Cu10 O19 1.925(3)
Cu10 O20 1.933(3)
Cu10 N17 2.004(4)
O1 C1 1.283(5)
O2 N2 1.410(4)
O3 C11 1.294(5)
O4 N4 1.394(4)
O5 C21 1.286(5)
O6 N6 1.402(4)
O7 C31 1.294(5)
O8 N8 1.401(4)
O9 C41 1.295(5)
O10 N10 1.401(4)
O11 C51 1.289(5)
O12 N12 1.388(4)
O13 C61 1.291(5)
O14 N14 1.403(4)
O15 C71 1.285(5)
O16 N16 1.389(4)
O17 C81 1.283(5)
O18 N18 1.399(4)
O19 C91 1.288(5)
O20 N20 1.400(4)
N1 C2 1.489(5)
N2 C1 1.299(5)
N3 C12 1.491(5)
N4 C11 1.294(5)
N5 C22 1.475(6)
N6 C21 1.299(5)
N7 C32 1.517(5)
N8 C31 1.293(5)
N9 C42 1.486(6)
N10 C41 1.291(5)
N11 C52 1.510(7)
N12 C51 1.301(5)
N13 C62 1.488(5)
N14 C61 1.297(5)
N15 C72 1.503(5)
N16 C71 1.307(5)
N17 C82 1.508(6)
N18 C81 1.293(5)
N19 C92 1.476(6)
N20 C91 1.298(5)
C1 C2 1.509(5)
C2 C3 1.520(5)
C3 C4 1.538(6)
C4 C5 1.509(6)
C5 C10 1.376(7)
C5 C6 1.392(7)
C6 C7 1.378(7)
C7 C8 1.370(8)
C8 C9 1.397(8)
C9 C10 1.368(7)
C11 C12 1.518(5)
C12 C13 1.527(6)
C13 C14 1.551(6)
C14 C15 1.514(7)
C15 C16 1.398(7)
C15 C20 1.408(7)
C16 C17 1.388(7)
C17 C18 1.378(8)
C18 C19 1.403(9)
C19 C20 1.386(8)
C21 C22 1.524(5)
C22 C23 1.529(6)
C23 C24 1.530(6)
C24 C25 1.524(6)
C25 C26 1.370(7)
C25 C30 1.398(8)
C26 C27 1.395(7)
C27 C28 1.356(10)
C28 C29 1.385(10)
C29 C30 1.405(7)
C31 C32 1.514(5)
C32 C33 1.530(5)
C33 C34 1.526(6)
C34 C35 1.506(6)
C35 C36 1.406(6)
C35 C40 1.407(7)
C36 C37 1.377(7)
C37 C38 1.374(9)
C38 C39 1.392(9)
C39 C40 1.366(8)
C41 C42 1.515(5)
C42 C43 1.539(7)
C43 C44 1.524(10)
C44 C45 1.511(10)
C45 C50 1.387(10)
C45 C46 1.394(7)
C46 C47 1.406(9)
C47 C48 1.349(10)
C48 C49 1.410(9)
C49 C50 1.372(11)
C51 C52 1.519(6)
C52 C53 1.513(7)
C53 C54 1.499(8)
C54 C55 1.528(9)
C55 C60 1.387(8)
C55 C56 1.396(9)
C56 C57 1.382(10)
C57 C58 1.403(10)
C58 C59 1.400(9)
C59 C60 1.412(10)
C61 C62 1.528(5)
C62 C63 1.530(5)
C63 C64 1.522(6)
C64 C65 1.514(6)
C65 C70 1.378(7)
C65 C66 1.388(7)
C66 C67 1.408(6)
C67 C68 1.384(7)
C68 C69 1.359(7)
C69 C70 1.398(6)
C71 C72 1.513(5)
C72 C73 1.535(5)
C73 C74 1.540(6)
C74 C75 1.514(7)
C75 C76 1.372(7)
C75 C80 1.405(6)
C76 C77 1.397(10)
C77 C78 1.395(12)
C78 C79 1.366(10)
C79 C80 1.377(8)
C81 C82 1.538(6)
C82 C83 1.504(8)
C83 C84 1.529(10)
C84 C85 1.515(8)
C85 C86 1.382(8)
C85 C90 1.418(7)
C86 C87 1.397(10)
C87 C88 1.394(10)
C88 C89 1.378(10)
C89 C90 1.379(9)
C91 C92 1.497(6)
C92 C93 1.542(7)
C93 C94 1.442(9)
C94 C95 1.529(10)
C95 C96 1.367(14)
C95 C100 1.459(14)
C96 C97 1.373(11)
C97 C98 1.339(13)
C98 C99 1.436(14)
C99 C100 1.405(12)
O110 C110 1.261(5)
O111 C110 1.274(5)
O112 C117 1.256(5)
O113 C117 1.259(5)
C110 C111 1.501(5)
C111 C112 1.385(6)
C111 C116 1.394(6)
C112 C113 1.394(6)
C113 C114 1.384(6)
C114 C115 1.403(6)
C114 C117 1.518(5)
C115 C116 1.375(6)
O200 C200 1.272(4)
O201 C200 1.256(4)
C200 C201 1.509(5)
C201 C206 1.396(5)
C201 C202 1.399(5)
C202 C203 1.386(6)
C203 C204 1.390(6)
C204 C205 1.392(6)
C204 C207 1.517(5)
C205 C206 1.396(5)
C207 O202 1.253(6)
C207 O203 1.255(6)
O250 C250 1.268(4)
O251 C250 1.254(5)
C250 C251 1.505(5)
C251 C252 1.392(6)
C251 C256 1.397(6)
C252 C253 1.419(7)
C253 C254 1.402(9)
C254 C255 1.382(8)
C254 C257 1.523(9)
C255 C256 1.389(6)
C257 O253 1.201(11)
C257 O252 1.275(10)
O47A C47A 1.443(15)
C47A C47B 1.459(17)
O470 C470 1.421(17)
C470 C471 1.519(17)
O450 C450 1.422(6)
C450 C451 1.473(11)
